data_4073475
loop_
_publ_author_name
'Grotjahn, Douglas B.'
'Zeng, Xi'
'Cooksy, Andrew L.'
'Kassel, W. Scott'
'DiPasquale, Antonio G.'
'Zakharov, Lev. N.'
'Rheingold, Arnold L.'

_publ_section_title
;
 Experimental and Computational Study of the Transformation of Terminal
 Alkynes to Vinylidene Ligands ontrans-(Chloro)bis(phosphine)Rh Fragments
 and Effects of Phosphine Substituents
;
_journal_issue 14
_journal_name_full Organometallics
_journal_page_first 3385
_journal_paper_doi 10.1021/om700355r
_journal_volume 26
_journal_year 2007
_chemical_formula_sum 'C29 H54 Cl N4 O P2 Rh'
_chemical_formula_weight 675.06
_space_group_IT_number 14
_symmetry_cell_setting monoclinic
_symmetry_space_group_name_Hall '-P 2yn'
_symmetry_space_group_name_H-M 'P 1 21/n 1'
_atom_sites_solution_hydrogens geom
_atom_sites_solution_primary direct
_atom_sites_solution_secondary difmap
_audit_creation_method SHELXL-97
_cell_angle_alpha 90.00
_cell_angle_beta 96.7930(10)
_cell_angle_gamma 90.00
_cell_formula_units_Z 2
_cell_length_a 7.9000(4)
_cell_length_b 24.4193(12)
_cell_length_c 8.9974(4)
_cell_measurement_reflns_used 7611
_cell_measurement_temperature 100(2)
_cell_measurement_theta_max 27.49
_cell_measurement_theta_min 2.43
_cell_volume 1723.53(14)
_computing_cell_refinement 'Bruker SMART'
_computing_data_collection 'Bruker SMART'
_computing_data_reduction 'Bruker SAINT'
_computing_molecular_graphics 'Bruker SHELXTL'
_computing_publication_material 'Bruker SHELXTL'
_computing_structure_refinement 'SHELXL-97 (Sheldrick, 1997)'
_computing_structure_solution 'SHELXS-97 (Sheldrick, 1990)'
_diffrn_ambient_temperature 100(2)
_diffrn_measured_fraction_theta_full 0.998
_diffrn_measured_fraction_theta_max 0.987
_diffrn_measurement_device_type 'CCD area detector'
_diffrn_measurement_method 'phi and omega scans'
_diffrn_radiation_monochromator graphite
_diffrn_radiation_source 'fine-focus sealed tube'
_diffrn_radiation_type MoK\a
_diffrn_radiation_wavelength 0.71073
_diffrn_reflns_av_R_equivalents 0.0171
_diffrn_reflns_av_sigmaI/netI 0.0215
_diffrn_reflns_limit_h_max 10
_diffrn_reflns_limit_h_min -10
_diffrn_reflns_limit_k_max 31
_diffrn_reflns_limit_k_min -24
_diffrn_reflns_limit_l_max 10
_diffrn_reflns_limit_l_min -11
_diffrn_reflns_number 10730
_diffrn_reflns_theta_full 25.00
_diffrn_reflns_theta_max 27.52
_diffrn_reflns_theta_min 2.43
_exptl_absorpt_coefficient_mu 0.692
_exptl_absorpt_correction_T_max 0.9340
_exptl_absorpt_correction_T_min 0.8192
_exptl_absorpt_correction_type multi-scan
_exptl_absorpt_process_details sadabs
_exptl_crystal_colour Yellow
_exptl_crystal_density_diffrn 1.301
_exptl_crystal_density_method 'not measured'
_exptl_crystal_description Block
_exptl_crystal_F_000 712
_exptl_crystal_size_max 0.30
_exptl_crystal_size_mid 0.30
_exptl_crystal_size_min 0.10
_refine_diff_density_max 0.488
_refine_diff_density_min -0.381
_refine_diff_density_rms 0.063
_refine_ls_extinction_method none
_refine_ls_goodness_of_fit_ref 1.137
_refine_ls_hydrogen_treatment constr
_refine_ls_matrix_type full
_refine_ls_number_parameters 195
_refine_ls_number_reflns 3928
_refine_ls_number_restraints 0
_refine_ls_restrained_S_all 1.137
_refine_ls_R_factor_all 0.0388
_refine_ls_R_factor_gt 0.0362
_refine_ls_shift/su_max 0.294
_refine_ls_shift/su_mean 0.008
_refine_ls_structure_factor_coef Fsqd
_refine_ls_weighting_details 'calc w=1/[\s^2^(Fo^2^)+(0.0270P)^2^+2.7000P] where P=(Fo^2^+2Fc^2^)/3'
_refine_ls_weighting_scheme calc
_refine_ls_wR_factor_gt 0.0872
_refine_ls_wR_factor_ref 0.0884
_reflns_number_gt 3683
_reflns_number_total 3928
_reflns_threshold_expression >2sigma(I)
_cod_data_source_file om700355r-file003.cif
_cod_data_source_block grot88
_cod_depositor_comments
;
The following automatic conversions were performed:

'_symmetry_cell_setting' value 'Monoclinic' changed to 'monoclinic'
according to /home/saulius/struct/CIF-dictionaries/cif_core.dic
dictionary named 'cif_core.dic' version 2.4.1 from 2010-06-29.

Automatic conversion script
Id: cif_fix_values 1715 2011-07-08 13:25:40Z adriana 
;
_cod_original_sg_symbol_H-M P2(1)/n
_cod_database_code 4073475

loop_
_symmetry_equiv_pos_as_xyz
'x, y, z'
'-x+1/2, y+1/2, -z+1/2'
'-x, -y, -z'
'x-1/2, -y-1/2, z-1/2'

loop_
_atom_site_label
_atom_site_type_symbol
_atom_site_fract_x
_atom_site_fract_y
_atom_site_fract_z
_atom_site_U_iso_or_equiv
_atom_site_adp_type
_atom_site_occupancy
_atom_site_symmetry_multiplicity
_atom_site_calc_flag
_atom_site_refinement_flags
Rh1 Rh 0.0000 0.0000 0.0000 0.02111(9) Uani 1 2 d S
P1 P 0.10066(7) 0.06816(2) 0.16883(6) 0.01749(13) Uani 1 1 d .
Cl1 Cl -0.0887(5) 0.06994(13) -0.1831(3) 0.0361(6) Uani 0.50 1 d P
O1 O -0.0895(16) 0.0816(4) -0.2249(9) 0.039(2) Uani 0.50 1 d P
N1 N 0.3042(3) 0.13119(8) -0.0102(2) 0.0221(4) Uani 1 1 d .
N2 N 0.1954(2) 0.17664(7) 0.1697(2) 0.0181(4) Uani 1 1 d .
C1 C -0.0547(8) 0.0499(3) -0.1343(7) 0.0246(13) Uani 0.50 1 d P
C2 C 0.2005(3) 0.12880(9) 0.1007(2) 0.0184(4) Uani 1 1 d .
C3 C 0.3656(3) 0.18393(10) -0.0104(3) 0.0246(5) Uani 1 1 d .
H3A H 0.4405 0.1985 -0.0756 0.030 Uiso 1 1 calc R
C4 C 0.2983(3) 0.21129(9) 0.1007(2) 0.0196(4) Uani 1 1 d .
C5 C 0.3294(3) 0.26941(9) 0.1544(3) 0.0224(5) Uani 1 1 d .
C6 C 0.4474(7) 0.29803(15) 0.0608(5) 0.0897(19) Uani 1 1 d .
H6A H 0.5555 0.2780 0.0667 0.135 Uiso 1 1 calc R
H6B H 0.4686 0.3354 0.0982 0.135 Uiso 1 1 calc R
H6C H 0.3952 0.2993 -0.0435 0.135 Uiso 1 1 calc R
C7 C 0.1620(5) 0.30005(14) 0.1468(5) 0.0660(13) Uani 1 1 d .
H7A H 0.1165 0.3058 0.0418 0.099 Uiso 1 1 calc R
H7B H 0.1807 0.3356 0.1968 0.099 Uiso 1 1 calc R
H7C H 0.0805 0.2786 0.1968 0.099 Uiso 1 1 calc R
C8 C 0.4071(6) 0.26847(13) 0.3168(4) 0.0659(13) Uani 1 1 d .
H8A H 0.5163 0.2490 0.3251 0.099 Uiso 1 1 calc R
H8B H 0.3295 0.2497 0.3772 0.099 Uiso 1 1 calc R
H8C H 0.4258 0.3061 0.3529 0.099 Uiso 1 1 calc R
C9 C -0.2091(3) 0.12304(12) 0.1550(3) 0.0345(6) Uani 1 1 d .
H9A H -0.2948 0.1405 0.2096 0.052 Uiso 1 1 calc R
H9B H -0.2622 0.0933 0.0928 0.052 Uiso 1 1 calc R
H9C H -0.1619 0.1502 0.0911 0.052 Uiso 1 1 calc R
C10 C -0.0665(3) 0.09989(9) 0.2660(3) 0.0230(5) Uani 1 1 d .
H10A H -0.0139 0.1310 0.3274 0.028 Uiso 1 1 calc R
C11 C -0.1348(3) 0.05873(11) 0.3725(3) 0.0292(5) Uani 1 1 d .
H11A H -0.2275 0.0756 0.4198 0.044 Uiso 1 1 calc R
H11B H -0.0428 0.0480 0.4498 0.044 Uiso 1 1 calc R
H11C H -0.1777 0.0263 0.3161 0.044 Uiso 1 1 calc R
C12 C 0.3155(4) 0.08910(11) 0.4397(3) 0.0309(6) Uani 1 1 d .
H12A H 0.4051 0.0745 0.5138 0.046 Uiso 1 1 calc R
H12B H 0.2163 0.0993 0.4896 0.046 Uiso 1 1 calc R
H12C H 0.3584 0.1215 0.3917 0.046 Uiso 1 1 calc R
C13 C 0.2636(3) 0.04546(9) 0.3213(3) 0.0209(5) Uani 1 1 d .
H13A H 0.2140 0.0141 0.3730 0.025 Uiso 1 1 calc R
C14 C 0.4188(3) 0.02377(12) 0.2535(3) 0.0313(6) Uani 1 1 d .
H14A H 0.5011 0.0087 0.3330 0.047 Uiso 1 1 calc R
H14B H 0.4720 0.0537 0.2034 0.047 Uiso 1 1 calc R
H14C H 0.3829 -0.0050 0.1806 0.047 Uiso 1 1 calc R
C15 C 0.3474(4) 0.08850(11) -0.1129(3) 0.0326(6) Uani 1 1 d .
H15A H 0.3179 0.0526 -0.0746 0.049 Uiso 1 1 calc R
H15B H 0.4699 0.0898 -0.1213 0.049 Uiso 1 1 calc R
H15C H 0.2834 0.0945 -0.2117 0.049 Uiso 1 1 calc R

loop_
_atom_site_aniso_label
_atom_site_aniso_U_11
_atom_site_aniso_U_22
_atom_site_aniso_U_33
_atom_site_aniso_U_23
_atom_site_aniso_U_13
_atom_site_aniso_U_12
Rh1 0.03127(15) 0.01147(13) 0.01935(14) -0.00266(9) -0.00216(10) -0.00304(10)
P1 0.0226(3) 0.0119(3) 0.0178(3) -0.0033(2) 0.0019(2) -0.0023(2)
Cl1 0.0620(12) 0.0144(16) 0.0267(18) 0.0044(10) -0.0167(13) -0.0030(11)
O1 0.070(4) 0.015(4) 0.027(5) 0.007(3) -0.018(4) -0.004(3)
N1 0.0339(11) 0.0150(9) 0.0184(9) -0.0014(7) 0.0069(8) 0.0001(8)
N2 0.0239(9) 0.0118(9) 0.0183(9) -0.0007(7) 0.0014(7) -0.0003(7)
C1 0.040(3) 0.013(3) 0.018(3) -0.001(2) -0.009(2) -0.004(2)
C2 0.0244(11) 0.0132(10) 0.0176(10) -0.0011(8) 0.0022(8) -0.0014(8)
C3 0.0356(13) 0.0174(11) 0.0220(11) 0.0026(9) 0.0085(10) -0.0019(10)
C4 0.0257(11) 0.0149(10) 0.0179(10) 0.0011(8) 0.0009(9) -0.0009(9)
C5 0.0325(12) 0.0122(10) 0.0223(11) -0.0007(8) 0.0026(9) -0.0045(9)
C6 0.160(5) 0.0278(18) 0.102(3) -0.022(2) 0.099(4) -0.041(2)
C7 0.050(2) 0.0279(17) 0.114(3) -0.039(2) -0.016(2) 0.0084(15)
C8 0.116(4) 0.0230(15) 0.0469(19) -0.0024(14) -0.039(2) -0.0168(18)
C9 0.0255(13) 0.0272(14) 0.0505(17) 0.0088(12) 0.0032(12) 0.0036(11)
C10 0.0231(11) 0.0152(11) 0.0315(12) -0.0022(9) 0.0067(10) -0.0006(9)
C11 0.0275(12) 0.0239(13) 0.0382(14) 0.0020(11) 0.0122(11) -0.0010(10)
C12 0.0409(15) 0.0237(13) 0.0251(12) -0.0002(10) -0.0091(11) -0.0035(11)
C13 0.0247(11) 0.0171(11) 0.0202(11) 0.0020(9) 0.0004(9) -0.0020(9)
C14 0.0277(13) 0.0293(14) 0.0373(14) 0.0054(11) 0.0063(11) 0.0057(11)
C15 0.0533(17) 0.0213(12) 0.0263(13) -0.0067(10) 0.0173(12) 0.0013(12)

loop_
_atom_type_symbol
_atom_type_description
_atom_type_scat_dispersion_real
_atom_type_scat_dispersion_imag
_atom_type_scat_source
C C 0.0033 0.0016 'International Tables Vol C Tables 4.2.6.8 and 6.1.1.4'
H H 0.0000 0.0000 'International Tables Vol C Tables 4.2.6.8 and 6.1.1.4'
N N 0.0061 0.0033 'International Tables Vol C Tables 4.2.6.8 and 6.1.1.4'
O O 0.0106 0.0060 'International Tables Vol C Tables 4.2.6.8 and 6.1.1.4'
P P 0.1023 0.0942 'International Tables Vol C Tables 4.2.6.8 and 6.1.1.4'
Cl Cl 0.1484 0.1585 'International Tables Vol C Tables 4.2.6.8 and 6.1.1.4'
Rh Rh -1.1178 0.9187 'International Tables Vol C Tables 4.2.6.8 and 6.1.1.4'

loop_
_geom_angle_atom_site_label_1
_geom_angle_atom_site_label_2
_geom_angle_atom_site_label_3
_geom_angle
_geom_angle_site_symmetry_1
_geom_angle_site_symmetry_3
C1 Rh1 C1 179.999(1) . 3
C1 Rh1 P1 89.41(19) . .
C1 Rh1 P1 90.60(19) 3 .
C1 Rh1 P1 90.59(19) . 3
C1 Rh1 P1 89.40(19) 3 3
P1 Rh1 P1 179.999(19) . 3
C1 Rh1 Cl1 177.4(2) . 3
C1 Rh1 Cl1 2.6(2) 3 3
P1 Rh1 Cl1 90.64(8) . 3
P1 Rh1 Cl1 89.36(8) 3 3
C1 Rh1 Cl1 2.6(2) . .
C1 Rh1 Cl1 177.4(2) 3 .
P1 Rh1 Cl1 89.35(8) . .
P1 Rh1 Cl1 90.65(8) 3 .
Cl1 Rh1 Cl1 180.0 3 .
C2 P1 C10 100.48(10) . .
C2 P1 C13 101.66(10) . .
C10 P1 C13 104.43(11) . .
C2 P1 Rh1 119.38(7) . .
C10 P1 Rh1 113.71(8) . .
C13 P1 Rh1 115.02(8) . .
C1 Cl1 Rh1 6.6(6) . .
C2 N1 C3 106.43(19) . .
C2 N1 C15 129.6(2) . .
C3 N1 C15 124.0(2) . .
C2 N2 C4 106.21(18) . .
Cl1 C1 O1 10.2(9) . .
Cl1 C1 Rh1 170.8(8) . .
O1 C1 Rh1 178.2(9) . .
N2 C2 N1 111.03(19) . .
N2 C2 P1 121.42(16) . .
N1 C2 P1 127.09(17) . .
C4 C3 N1 106.9(2) . .
C3 C4 N2 109.5(2) . .
C3 C4 C5 129.3(2) . .
N2 C4 C5 121.2(2) . .
C6 C5 C4 110.3(2) . .
C6 C5 C7 110.0(3) . .
C4 C5 C7 110.0(2) . .
C6 C5 C8 109.9(3) . .
C4 C5 C8 109.0(2) . .
C7 C5 C8 107.6(3) . .
C9 C10 C11 111.5(2) . .
C9 C10 P1 111.17(18) . .
C11 C10 P1 110.30(16) . .
C14 C13 C12 111.0(2) . .
C14 C13 P1 109.18(17) . .
C12 C13 P1 114.42(17) . .

loop_
_geom_bond_atom_site_label_1
_geom_bond_atom_site_label_2
_geom_bond_distance
_geom_bond_site_symmetry_2
Rh1 C1 1.735(7) .
Rh1 C1 1.735(7) 3
Rh1 P1 2.3291(6) .
Rh1 P1 2.3291(6) 3
Rh1 Cl1 2.419(3) 3
Rh1 Cl1 2.419(3) .
P1 C2 1.818(2) .
P1 C10 1.839(2) .
P1 C13 1.851(2) .
Cl1 C1 0.690(6) .
O1 C1 1.133(8) .
N1 C2 1.365(3) .
N1 C3 1.376(3) .
N1 C15 1.460(3) .
N2 C2 1.326(3) .
N2 C4 1.372(3) .
C3 C4 1.362(3) .
C4 C5 1.510(3) .
C5 C6 1.501(4) .
C5 C7 1.513(4) .
C5 C8 1.517(4) .
C9 C10 1.523(4) .
C10 C11 1.530(3) .
C12 C13 1.529(3) .
C13 C14 1.527(3) .
